data_1563620
loop_
_publ_author_name
'Soud\'e, A.'
'Tougait, O.'
'Pasturel, M.'
'Kaczorowski, D.'
'No\"el, H.'

_publ_section_title
;
 Crystal structure and electronic properties of the new compounds
 U3Co12&#x2212;xX4 with X=Si, Ge
;
_journal_issue 5
_journal_name_full 'Journal of Solid State Chemistry'
_journal_page_first 1180
_journal_page_last 1185
_journal_paper_doi 10.1016/j.jssc.2010.03.015
_journal_volume 183
_journal_year 2010
_chemical_compound_source 'synthesis as described'
_chemical_formula_moiety 'Co12 Ge4 U3'
_chemical_formula_sum 'Co24 Ge8 U6'
_chemical_formula_weight 3423.22
_chemical_name_common U3Co12-xGe4
_space_group_IT_number 194
_space_group_name_Hall '-P 6c 2c'
_space_group_name_H-M_alt 'P 63/m m c'
_symmetry_cell_setting hexagonal
_symmetry_Int_Tables_number 194
_symmetry_space_group_name_Hall '-P 6c 2c'
_symmetry_space_group_name_H-M 'P 63/m m c'
_atom_sites_solution_hydrogens geom
_atom_sites_solution_primary direct
_atom_sites_solution_secondary difmap
_cell_angle_alpha 90
_cell_angle_beta 90
_cell_angle_gamma 120
_cell_formula_units_Z 1
_cell_length_a 8.256(1)
_cell_length_b 8.256(1)
_cell_length_c 8.608(1)
_cell_measurement_reflns_used 5192
_cell_measurement_temperature 293(2)
_cell_measurement_theta_max 42.106
_cell_measurement_theta_min 2.91
_cell_measurement_wavelength 0.71073
_cell_volume 508.13(11)
_computing_cell_refinement 'HKL Scalepack (Otwinowski & Minor 1997)'
_computing_data_collection 'Collect (Bruker AXS BV, 1997-2004)'
_computing_data_reduction 'HKL Denzo and Scalepack (Otwinowski & Minor 1997)'
_computing_molecular_graphics 'Ortep-3 for Windows (Farrugia, 1997)'
_computing_publication_material 'WinGX publication routines (Farrugia, 1999)'
_computing_structure_refinement 'SHELXL-97 (Sheldrick, 1997)'
_computing_structure_solution 'SHELXS-86 (Sheldrick, 1986)'
_diffrn_ambient_temperature 293(2)
_diffrn_detector 'CCD plate'
_diffrn_detector_area_resol_mean 9
_diffrn_measured_fraction_theta_full 0.999
_diffrn_measured_fraction_theta_max 0.999
_diffrn_measurement_device '95mm CCD camera on \k-goniostat'
_diffrn_measurement_device_type KappaCCD
_diffrn_measurement_method 'CCD rotation images, thick slices'
_diffrn_orient_matrix_type 'by Bruker AXS Collect from scalepack cell'
_diffrn_orient_matrix_UB_11 -0.125194
_diffrn_orient_matrix_UB_12 -0.660979E-1
_diffrn_orient_matrix_UB_13 0.516918E-1
_diffrn_orient_matrix_UB_21 -0.623572E-1
_diffrn_orient_matrix_UB_22 -0.02195
_diffrn_orient_matrix_UB_23 -0.10361
_diffrn_orient_matrix_UB_31 -0.11363E-2
_diffrn_orient_matrix_UB_32 -0.121295
_diffrn_orient_matrix_UB_33 -0.9419E-2
_diffrn_radiation_monochromator graphite
_diffrn_radiation_probe x-ray
_diffrn_radiation_type MoK\a
_diffrn_radiation_wavelength 0.71073
_diffrn_reflns_av_R_equivalents 0.0816
_diffrn_reflns_av_unetI/netI 0.0281
_diffrn_reflns_limit_h_max 9
_diffrn_reflns_limit_h_min -15
_diffrn_reflns_limit_k_max 15
_diffrn_reflns_limit_k_min -12
_diffrn_reflns_limit_l_max 15
_diffrn_reflns_limit_l_min -16
_diffrn_reflns_number 11713
_diffrn_reflns_theta_full 42.09
_diffrn_reflns_theta_max 42.09
_diffrn_reflns_theta_min 3.7
_diffrn_source 'Enraf Nonius FR590'
_exptl_absorpt_coefficient_mu 78.153
_exptl_absorpt_correction_T_max 0.2761
_exptl_absorpt_correction_T_min 0.1347
_exptl_absorpt_correction_type multi-scan
_exptl_absorpt_process_details
;
        [c.f. r.h. blessing, acta cryst. (1995), a51, 33-38]
;
_exptl_crystal_colour black
_exptl_crystal_density_diffrn 11.188
_exptl_crystal_density_method 'not measured'
_exptl_crystal_description 'plate like'
_exptl_crystal_F_000 1456
_exptl_crystal_size_max 0.034
_exptl_crystal_size_mid 0.027
_exptl_crystal_size_min 0.01
_refine_diff_density_max 3.273
_refine_diff_density_min -3.832
_refine_diff_density_rms 0.544
_refine_ls_extinction_coef 0.0029(3)
_refine_ls_extinction_expression Fc^*^=kFc[1+0.001xFc^2^\l^3^/sin(2\q)]^-1/4^
_refine_ls_extinction_method SHELXL
_refine_ls_goodness_of_fit_ref 1.113
_refine_ls_hydrogen_treatment mixed
_refine_ls_matrix_type full
_refine_ls_number_parameters 30
_refine_ls_number_reflns 719
_refine_ls_number_restraints 0
_refine_ls_restrained_S_all 1.113
_refine_ls_R_factor_all 0.0353
_refine_ls_R_factor_gt 0.0297
_refine_ls_shift/su_max 0
_refine_ls_shift/su_mean 0
_refine_ls_structure_factor_coef Fsqd
_refine_ls_weighting_details 'calc w=1/[\s^2^(Fo^2^)+(0.0419P)^2^+0.0744P] where P=(Fo^2^+2Fc^2^)/3'
_refine_ls_weighting_scheme calc
_refine_ls_wR_factor_gt 0.0691
_refine_ls_wR_factor_ref 0.0716
_reflns_number_gt 648
_reflns_number_total 719
_reflns_threshold_expression >2sigma(I)
_cod_data_source_file JSSC-2010-183-1180.cif
_cod_data_source_block u3co12ge4
_cod_original_cell_volume 508.08(2)
_cod_original_sg_symbol_H-M P63/mmc
_cod_database_code 1563620

loop_
_symmetry_equiv_pos_as_xyz
'x, y, z'
'-x, -y, z+1/2'
'-y, -x, -z+1/2'
'y, x, -z'
'x-y, -y, -z'
'-x+y, y, -z+1/2'
'x, x-y, -z+1/2'
'-x, -x+y, -z'
'-y, x-y, z'
'y, -x+y, z+1/2'
'x-y, x, z+1/2'
'-x+y, -x, z'
'-x, -y, -z'
'x, y, -z-1/2'
'y, x, z-1/2'
'-y, -x, z'
'-x+y, y, z'
'x-y, -y, z-1/2'
'-x, -x+y, z-1/2'
'x, x-y, z'
'y, -x+y, -z'
'-y, x-y, -z-1/2'
'-x+y, -x, -z-1/2'
'x-y, x, -z'

loop_
_atom_site_label
_atom_site_type_symbol
_atom_site_fract_x
_atom_site_fract_y
_atom_site_fract_z
_atom_site_U_iso_or_equiv
_atom_site_adp_type
_atom_site_occupancy
_atom_site_symmetry_multiplicity
_atom_site_calc_flag
_atom_site_refinement_flags
_atom_site_disorder_assembly
_atom_site_disorder_group
U1 U 0.1875(1) 0.3749(1) 0.2500 0.0130(1) Uani 1 4 d S . .
Co1 Co 0.1620(1) 0.3239(1) 0.5948(1) 0.0124(1) Uani 1 2 d S . .
Co2 Co 0.5653(1) 0.1306(1) 0.2500 0.0110(2) Uani 1 4 d S . .
Co3 Co 0.3333 0.6667 0.0045(1) 0.0125(2) Uani 1 6 d S . .
Co4 Co 0.0000 0.0000 0.2500 0.0255(10) Uani 0.66(1) 12 d SP . .
Ge1 Ge 0.5000 0.0000 0.0000 0.0110(1) Uani 1 4 d S . .
Ge2 Ge 0.0000 0.0000 0.0309(3) 0.0182(8) Uani 0.50(1) 6 d SP . .

loop_
_atom_site_aniso_label
_atom_site_aniso_U_11
_atom_site_aniso_U_22
_atom_site_aniso_U_33
_atom_site_aniso_U_23
_atom_site_aniso_U_13
_atom_site_aniso_U_12
U1 0.01240(11) 0.01728(15) 0.01069(12) 0 0 0.00864(7)
Co1 0.0121(2) 0.0118(3) 0.0132(3) -0.0004(2) -0.00022(11) 0.00591(14)
Co2 0.0122(3) 0.0117(4) 0.0090(3) 0 0 0.00587(19)
Co3 0.0112(3) 0.0112(3) 0.0152(5) 0 0 0.00560(15)
Co4 0.0192(10) 0.0192(10) 0.038(2) 0 0 0.0096(5)
Ge1 0.0119(2) 0.0108(3) 0.0100(3) -0.0004(2) -0.00021(12) 0.00541(14)
Ge2 0.0107(5) 0.0107(5) 0.0331(19) 0 0 0.0053(3)

loop_
_atom_type_symbol
_atom_type_description
_atom_type_scat_dispersion_real
_atom_type_scat_dispersion_imag
_atom_type_scat_source
Co Co 0.3494 0.9721 'International Tables Vol C Tables 4.2.6.8 and 6.1.1.4'
Ge Ge 0.1547 1.8001 'International Tables Vol C Tables 4.2.6.8 and 6.1.1.4'
U U -9.6767 9.6646 'International Tables Vol C Tables 4.2.6.8 and 6.1.1.4'

loop_
_exptl_crystal_face_index_h
_exptl_crystal_face_index_k
_exptl_crystal_face_index_l
_exptl_crystal_face_perp_dist
5 -13 -14 0.003
-1 2 2 0.006
16 -1 3 0.018
-10 1 -1 0.018
2 -13 3 0.007
-2 13 -3 0.01
2 -4 3 0.006
-3 5 -4 0.005
5 -6 1 0.007
2 -2 3 0.005
13 8 1 0.015

loop_
_geom_angle_atom_site_label_1
_geom_angle_atom_site_label_2
_geom_angle_atom_site_label_3
_geom_angle
_geom_angle_site_symmetry_1
_geom_angle_site_symmetry_3
Co4 U1 Co1 57.711(16) . 19
Co4 U1 Co1 57.711(16) . 8_556
Co1 U1 Co1 55.90(3) 19 8_556
Co4 U1 Co1 57.711(16) . 15
Co1 U1 Co1 89.42(3) 19 15
Co1 U1 Co1 115.42(3) 8_556 15
Co4 U1 Co1 57.711(16) . 4_556
Co1 U1 Co1 115.42(3) 19 4_556
Co1 U1 Co1 89.42(3) 8_556 4_556
Co1 U1 Co1 55.90(3) 15 4_556
Co4 U1 Co2 98.470(14) . 7
Co1 U1 Co2 140.76(2) 19 7
Co1 U1 Co2 140.76(2) 8_556 7
Co1 U1 Co2 51.89(2) 15 7
Co1 U1 Co2 51.89(2) 4_556 7
Co4 U1 Co2 98.470(14) . 3_565
Co1 U1 Co2 51.891(19) 19 3_565
Co1 U1 Co2 51.891(19) 8_556 3_565
Co1 U1 Co2 140.76(2) 15 3_565
Co1 U1 Co2 140.76(2) 4_556 3_565
Co2 U1 Co2 163.06(3) 7 3_565
Co4 U1 Co3 134.610(19) . 14_556
Co1 U1 Co3 135.140(17) 19 14_556
Co1 U1 Co3 92.377(19) 8_556 14_556
Co1 U1 Co3 135.140(17) 15 14_556
Co1 U1 Co3 92.377(19) 4_556 14_556
Co2 U1 Co3 84.062(10) 7 14_556
Co2 U1 Co3 84.062(10) 3_565 14_556
Co4 U1 Co3 134.610(19) . .
Co1 U1 Co3 92.377(19) 19 .
Co1 U1 Co3 135.140(17) 8_556 .
Co1 U1 Co3 92.377(19) 15 .
Co1 U1 Co3 135.140(17) 4_556 .
Co2 U1 Co3 84.062(10) 7 .
Co2 U1 Co3 84.062(10) 3_565 .
Co3 U1 Co3 90.78(4) 14_556 .
Co4 U1 Co1 82.991(18) . .
Co1 U1 Co1 113.580(18) 19 .
Co1 U1 Co1 57.97(2) 8_556 .
Co1 U1 Co1 113.580(18) 15 .
Co1 U1 Co1 57.97(2) 4_556 .
Co2 U1 Co1 91.030(3) 7 .
Co2 U1 Co1 91.030(3) 3_565 .
Co3 U1 Co1 51.62(2) 14_556 .
Co3 U1 Co1 142.40(3) . .
Co4 U1 Co1 82.991(18) . 14_556
Co1 U1 Co1 57.97(2) 19 14_556
Co1 U1 Co1 113.580(18) 8_556 14_556
Co1 U1 Co1 57.97(2) 15 14_556
Co1 U1 Co1 113.580(18) 4_556 14_556
Co2 U1 Co1 91.030(3) 7 14_556
Co2 U1 Co1 91.030(3) 3_565 14_556
Co3 U1 Co1 142.40(3) 14_556 14_556
Co3 U1 Co1 51.62(2) . 14_556
Co1 U1 Co1 165.98(4) . 14_556
Co4 U1 Ge1 106.697(5) . 7
Co1 U1 Ge1 160.723(17) 19 7
Co1 U1 Ge1 107.211(16) 8_556 7
Co1 U1 Ge1 90.634(17) 15 7
Co1 U1 Ge1 50.433(15) 4_556 7
Co2 U1 Ge1 45.727(4) 7 7
Co2 U1 Ge1 127.839(8) 3_565 7
Co3 U1 Ge1 46.060(8) 14_556 7
Co3 U1 Ge1 106.880(16) . 7
Co1 U1 Ge1 49.377(8) . 7
Co1 U1 Ge1 136.153(5) 14_556 7
Ge2 Co1 Co2 142.14(5) 2 15_556
Ge2 Co1 Co2 142.14(5) 2 19_666
Co2 Co1 Co2 59.82(5) 15_556 19_666
Ge2 Co1 Ge1 113.97(4) 2 3_565
Co2 Co1 Ge1 55.116(17) 15_556 3_565
Co2 Co1 Ge1 103.58(4) 19_666 3_565
Ge2 Co1 Ge1 113.97(4) 2 7
Co2 Co1 Ge1 103.58(4) 15_556 7
Co2 Co1 Ge1 55.116(17) 19_666 7
Ge1 Co1 Ge1 107.96(3) 3_565 7
Ge2 Co1 Ge2 11.69(11) 2 14_556
Co2 Co1 Ge2 147.74(3) 15_556 14_556
Co2 Co1 Ge2 147.74(3) 19_666 14_556
Ge1 Co1 Ge2 108.16(3) 3_565 14_556
Ge1 Co1 Ge2 108.16(3) 7 14_556
Ge2 Co1 Co3 147.45(8) 2 14_556
Co2 Co1 Co3 61.78(3) 15_556 14_556
Co2 Co1 Co3 61.78(3) 19_666 14_556
Ge1 Co1 Co3 55.165(17) 3_565 14_556
Ge1 Co1 Co3 55.165(17) 7 14_556
Ge2 Co1 Co3 135.75(7) 14_556 14_556
Ge2 Co1 Co1 103.36(6) 2 14_557
Co2 Co1 Co1 57.955(19) 15_556 14_557
Co2 Co1 Co1 57.955(19) 19_666 14_557
Ge1 Co1 Co1 108.650(18) 3_565 14_557
Ge1 Co1 Co1 108.650(18) 7 14_557
Ge2 Co1 Co1 115.05(5) 14_556 14_557
Co3 Co1 Co1 109.20(3) 14_556 14_557
Ge2 Co1 Co4 43.34(6) 2 13_556
Co2 Co1 Co4 109.18(3) 15_556 13_556
Co2 Co1 Co4 109.18(3) 19_666 13_556
Ge1 Co1 Co4 125.963(16) 3_565 13_556
Ge1 Co1 Co4 125.963(16) 7 13_556
Ge2 Co1 Co4 55.03(5) 14_556 13_556
Co3 Co1 Co4 169.21(5) 14_556 13_556
Co1 Co1 Co4 60.016(18) 14_557 13_556
Ge2 Co1 Co1 57.95(3) 2 8_556
Co2 Co1 Co1 103.46(2) 15_556 8_556
Co2 Co1 Co1 159.85(3) 19_666 8_556
Ge1 Co1 Co1 56.284(18) 3_565 8_556
Ge1 Co1 Co1 126.16(5) 7 8_556
Ge2 Co1 Co1 52.11(3) 14_556 8_556
Co3 Co1 Co1 101.33(3) 14_556 8_556
Co1 Co1 Co1 125.18(3) 14_557 8_556
Co4 Co1 Co1 86.211(15) 13_556 8_556
Ge2 Co1 Co1 57.95(3) 2 4_556
Co2 Co1 Co1 159.85(3) 15_556 4_556
Co2 Co1 Co1 103.46(2) 19_666 4_556
Ge1 Co1 Co1 126.16(5) 3_565 4_556
Ge1 Co1 Co1 56.284(18) 7 4_556
Ge2 Co1 Co1 52.11(3) 14_556 4_556
Co3 Co1 Co1 101.33(3) 14_556 4_556
Co1 Co1 Co1 125.18(3) 14_557 4_556
Co4 Co1 Co1 86.211(15) 13_556 4_556
Co1 Co1 Co1 90.12(4) 8_556 4_556
Ge2 Co1 U1 77.02(4) 2 19_556
Co2 Co1 U1 65.15(3) 15_556 19_556
Co2 Co1 U1 113.08(3) 19_666 19_556
Ge1 Co1 U1 70.127(6) 3_565 19_556
Ge1 Co1 U1 167.81(4) 7 19_556
Ge2 Co1 U1 83.60(4) 14_556 19_556
Co3 Co1 U1 118.51(2) 14_556 19_556
Co1 Co1 U1 62.049(15) 14_557 19_556
Co4 Co1 U1 57.952(16) 13_556 19_556
Co1 Co1 U1 63.49(2) 8_556 19_556
Co1 Co1 U1 134.964(18) 4_556 19_556
Ge1 Co2 Ge1 133.11(5) . 2_655
Ge1 Co2 Co2 110.16(2) . 3_665
Ge1 Co2 Co2 110.16(2) 2_655 3_665
Ge1 Co2 Co2 110.16(2) . 7
Ge1 Co2 Co2 110.16(2) 2_655 7
Co2 Co2 Co2 60 3_665 7
Ge1 Co2 Co1 63.172(15) . 15
Ge1 Co2 Co1 121.48(2) 2_655 15
Co2 Co2 Co1 110.14(3) 3_665 15
Co2 Co2 Co1 60.09(2) 7 15
Ge1 Co2 Co1 121.48(2) . 4_556
Ge1 Co2 Co1 63.172(15) 2_655 4_556
Co2 Co2 Co1 110.14(3) 3_665 4_556
Co2 Co2 Co1 60.09(2) 7 4_556
Co1 Co2 Co1 64.09(4) 15 4_556
Ge1 Co2 Co1 121.48(2) . 8_656
Ge1 Co2 Co1 63.172(15) 2_655 8_656
Co2 Co2 Co1 60.09(2) 3_665 8_656
Co2 Co2 Co1 110.14(3) 7 8_656
Co1 Co2 Co1 169.77(5) 15 8_656
Co1 Co2 Co1 114.90(4) 4_556 8_656
Ge1 Co2 Co1 63.172(15) . 19_655
Ge1 Co2 Co1 121.48(2) 2_655 19_655
Co2 Co2 Co1 60.09(2) 3_665 19_655
Co2 Co2 Co1 110.14(3) 7 19_655
Co1 Co2 Co1 114.90(4) 15 19_655
Co1 Co2 Co1 169.77(5) 4_556 19_655
Co1 Co2 Co1 64.09(4) 8_656 19_655
Ge1 Co2 Co3 169.93(5) . 2_665
Ge1 Co2 Co3 56.960(17) 2_655 2_665
Co2 Co2 Co3 61.43(2) 3_665 2_665
Co2 Co2 Co3 61.43(2) 7 2_665
Co1 Co2 Co3 113.15(3) 15 2_665
Co1 Co2 Co3 60.56(2) 4_556 2_665
Co1 Co2 Co3 60.56(2) 8_656 2_665
Co1 Co2 Co3 113.15(3) 19_655 2_665
Ge1 Co2 Co3 56.960(17) . 13_665
Ge1 Co2 Co3 169.93(5) 2_655 13_665
Co2 Co2 Co3 61.43(2) 3_665 13_665
Co2 Co2 Co3 61.43(2) 7 13_665
Co1 Co2 Co3 60.56(2) 15 13_665
Co1 Co2 Co3 113.15(3) 4_556 13_665
Co1 Co2 Co3 113.15(3) 8_656 13_665
Co1 Co2 Co3 60.56(2) 19_655 13_665
Co3 Co2 Co3 112.97(5) 2_665 13_665
Ge1 Co2 U1 71.85(2) . 7
Ge1 Co2 U1 71.85(2) 2_655 7
Co2 Co2 U1 171.530(14) 3_665 7
Co2 Co2 U1 111.530(14) 7 7
Co1 Co2 U1 62.96(2) 15 7
Co1 Co2 U1 62.96(2) 4_556 7
Co1 Co2 U1 126.45(3) 8_656 7
Co1 Co2 U1 126.45(3) 19_655 7
Co3 Co2 U1 115.612(15) 2_665 7
Co3 Co2 U1 115.612(15) 13_665 7
Ge1 Co2 U1 71.85(2) . 3_655
Ge1 Co2 U1 71.85(2) 2_655 3_655
Co2 Co2 U1 111.530(14) 3_665 3_655
Co2 Co2 U1 171.530(14) 7 3_655
Co1 Co2 U1 126.45(3) 15 3_655
Co1 Co2 U1 126.45(3) 4_556 3_655
Co1 Co2 U1 62.96(2) 8_656 3_655
Co1 Co2 U1 62.96(2) 19_655 3_655
Co3 Co2 U1 115.612(15) 2_665 3_655
Co3 Co2 U1 115.612(15) 13_665 3_655
U1 Co2 U1 76.94(3) 7 3_655
Ge1 Co3 Ge1 119.976(2) 4 1_565
Ge1 Co3 Ge1 119.976(2) 4 8_665
Ge1 Co3 Ge1 119.976(2) 1_565 8_665
Ge1 Co3 Co1 61.491(8) 4 7_565
Ge1 Co3 Co1 61.491(8) 1_565 7_565
Ge1 Co3 Co1 159.90(6) 8_665 7_565
Ge1 Co3 Co1 61.491(8) 4 14_556
Ge1 Co3 Co1 159.90(6) 1_565 14_556
Ge1 Co3 Co1 61.491(8) 8_665 14_556
Co1 Co3 Co1 109.74(3) 7_565 14_556
Ge1 Co3 Co1 159.90(6) 4 3_665
Ge1 Co3 Co1 61.491(8) 1_565 3_665
Ge1 Co3 Co1 61.491(8) 8_665 3_665
Co1 Co3 Co1 109.74(3) 7_565 3_665
Co1 Co3 Co1 109.74(3) 14_556 3_665
Ge1 Co3 Co2 55.59(3) 4 15
Ge1 Co3 Co2 105.24(4) 1_565 15
Ge1 Co3 Co2 105.24(4) 8_665 15
Co1 Co3 Co2 57.66(3) 7_565 15
Co1 Co3 Co2 57.66(3) 14_556 15
Co1 Co3 Co2 104.31(5) 3_665 15
Ge1 Co3 Co2 105.24(4) 4 13_665
Ge1 Co3 Co2 55.59(3) 1_565 13_665
Ge1 Co3 Co2 105.24(4) 8_665 13_665
Co1 Co3 Co2 57.66(3) 7_565 13_665
Co1 Co3 Co2 104.31(5) 14_556 13_665
Co1 Co3 Co2 57.66(3) 3_665 13_665
Co2 Co3 Co2 57.13(4) 15 13_665
Ge1 Co3 Co2 105.24(4) 4 19_665
Ge1 Co3 Co2 105.24(4) 1_565 19_665
Ge1 Co3 Co2 55.59(3) 8_665 19_665
Co1 Co3 Co2 104.31(5) 7_565 19_665
Co1 Co3 Co2 57.66(3) 14_556 19_665
Co1 Co3 Co2 57.66(3) 3_665 19_665
Co2 Co3 Co2 57.13(4) 15 19_665
Co2 Co3 Co2 57.13(4) 13_665 19_665
Ge1 Co3 U1 70.128(18) 4 7_565
Ge1 Co3 U1 70.128(18) 1_565 7_565
Ge1 Co3 U1 135.51(5) 8_665 7_565
Co1 Co3 U1 64.59(2) 7_565 7_565
Co1 Co3 U1 124.45(3) 14_556 7_565
Co1 Co3 U1 124.45(3) 3_665 7_565
Co2 Co3 U1 113.558(15) 15 7_565
Co2 Co3 U1 113.558(15) 13_665 7_565
Co2 Co3 U1 168.90(4) 19_665 7_565
Ge1 Co3 U1 135.51(5) 4 3_665
Ge1 Co3 U1 70.128(18) 1_565 3_665
Ge1 Co3 U1 70.128(18) 8_665 3_665
Co1 Co3 U1 124.45(3) 7_565 3_665
Co1 Co3 U1 124.45(3) 14_556 3_665
Co1 Co3 U1 64.59(2) 3_665 3_665
Co2 Co3 U1 168.90(4) 15 3_665
Co2 Co3 U1 113.558(15) 13_665 3_665
Co2 Co3 U1 113.559(15) 19_665 3_665
U1 Co3 U1 74.92(3) 7_565 3_665
Ge1 Co3 U1 70.128(18) 4 .
Ge1 Co3 U1 135.51(5) 1_565 .
Ge1 Co3 U1 70.128(18) 8_665 .
Co1 Co3 U1 124.45(3) 7_565 .
Co1 Co3 U1 64.59(2) 14_556 .
Co1 Co3 U1 124.45(3) 3_665 .
Co2 Co3 U1 113.558(15) 15 .
Co2 Co3 U1 168.90(4) 13_665 .
Co2 Co3 U1 113.558(15) 19_665 .
U1 Co3 U1 74.92(3) 7_565 .
U1 Co3 U1 74.92(3) 3_665 .
Ge2 Co4 Ge2 180 14_556 .
Ge2 Co4 Ge2 180 14_556 13
Ge2 Co4 Ge2 0 . 13
Ge2 Co4 Ge2 0 14_556 2
Ge2 Co4 Ge2 180 . 2
Ge2 Co4 Ge2 180 13 2
Ge2 Co4 Co1 60.016(18) 14_556 4_556
Ge2 Co4 Co1 119.984(18) . 4_556
Ge2 Co4 Co1 119.984(18) 13 4_556
Ge2 Co4 Co1 60.016(18) 2 4_556
Ge2 Co4 Co1 119.984(18) 14_556 2_554
Ge2 Co4 Co1 60.016(18) . 2_554
Ge2 Co4 Co1 60.016(18) 13 2_554
Ge2 Co4 Co1 119.984(18) 2 2_554
Co1 Co4 Co1 128.673(10) 4_556 2_554
Ge2 Co4 Co1 60.016(18) 14_556 8_556
Ge2 Co4 Co1 119.984(18) . 8_556
Ge2 Co4 Co1 119.984(18) 13 8_556
Ge2 Co4 Co1 60.016(18) 2 8_556
Co1 Co4 Co1 97.20(2) 4_556 8_556
Co1 Co4 Co1 128.673(10) 2_554 8_556
Ge2 Co4 Co1 119.984(18) 14_556 19
Ge2 Co4 Co1 60.016(18) . 19
Ge2 Co4 Co1 60.016(18) 13 19
Ge2 Co4 Co1 119.984(18) 2 19
Co1 Co4 Co1 128.673(10) 4_556 19
Co1 Co4 Co1 97.20(2) 2_554 19
Co1 Co4 Co1 59.97(4) 8_556 19
Ge2 Co4 Co1 119.984(18) 14_556 15
Ge2 Co4 Co1 60.016(18) . 15
Ge2 Co4 Co1 60.016(18) 13 15
Ge2 Co4 Co1 119.984(18) 2 15
Co1 Co4 Co1 59.97(4) 4_556 15
Co1 Co4 Co1 97.20(2) 2_554 15
Co1 Co4 Co1 128.673(10) 8_556 15
Co1 Co4 Co1 97.20(2) 19 15
Ge2 Co4 Co1 60.016(18) 14_556 13_556
Ge2 Co4 Co1 119.984(18) . 13_556
Ge2 Co4 Co1 119.984(18) 13 13_556
Ge2 Co4 Co1 60.016(18) 2 13_556
Co1 Co4 Co1 97.20(2) 4_556 13_556
Co1 Co4 Co1 59.97(4) 2_554 13_556
Co1 Co4 Co1 97.20(2) 8_556 13_556
Co1 Co4 Co1 128.673(10) 19 13_556
Co1 Co4 Co1 128.673(10) 15 13_556
Ge2 Co4 U1 90 14_556 .
Ge2 Co4 U1 90 . .
Ge2 Co4 U1 90 13 .
Ge2 Co4 U1 90 2 .
Co1 Co4 U1 64.337(5) 4_556 .
Co1 Co4 U1 150.016(18) 2_554 .
Co1 Co4 U1 64.337(5) 8_556 .
Co1 Co4 U1 64.337(5) 19 .
Co1 Co4 U1 64.337(5) 15 .
Co1 Co4 U1 150.016(18) 13_556 .
Ge2 Co4 U1 90 14_556 3
Ge2 Co4 U1 90 . 3
Ge2 Co4 U1 90 13 3
Ge2 Co4 U1 90 2 3
Co1 Co4 U1 150.016(18) 4_556 3
Co1 Co4 U1 64.337(5) 2_554 3
Co1 Co4 U1 64.337(5) 8_556 3
Co1 Co4 U1 64.337(5) 19 3
Co1 Co4 U1 150.016(18) 15 3
Co1 Co4 U1 64.337(5) 13_556 3
U1 Co4 U1 120 . 3
Co2 Ge1 Co2 180 13_655 .
Co2 Ge1 Co3 112.55(4) 13_655 13_665
Co2 Ge1 Co3 67.45(4) . 13_665
Co2 Ge1 Co3 67.45(4) 13_655 1_545
Co2 Ge1 Co3 112.55(4) . 1_545
Co3 Ge1 Co3 180 13_665 1_545
Co2 Ge1 Co1 118.29(2) 13_655 15
Co2 Ge1 Co1 61.71(2) . 15
Co3 Ge1 Co1 63.34(2) 13_665 15
Co3 Ge1 Co1 116.66(2) 1_545 15
Co2 Ge1 Co1 61.71(2) 13_655 3_655
Co2 Ge1 Co1 118.29(2) . 3_655
Co3 Ge1 Co1 116.66(2) 13_665 3_655
Co3 Ge1 Co1 63.34(2) 1_545 3_655
Co1 Ge1 Co1 180.00(2) 15 3_655
Co2 Ge1 Co1 118.29(2) 13_655 19_655
Co2 Ge1 Co1 61.71(2) . 19_655
Co3 Ge1 Co1 63.34(2) 13_665 19_655
Co3 Ge1 Co1 116.66(2) 1_545 19_655
Co1 Ge1 Co1 112.57(4) 15 19_655
Co1 Ge1 Co1 67.43(4) 3_655 19_655
Co2 Ge1 Co1 61.71(2) 13_655 7
Co2 Ge1 Co1 118.29(2) . 7
Co3 Ge1 Co1 116.66(2) 13_665 7
Co3 Ge1 Co1 63.34(2) 1_545 7
Co1 Ge1 Co1 67.43(4) 15 7
Co1 Ge1 Co1 112.57(4) 3_655 7
Co1 Ge1 Co1 180.000(12) 19_655 7
Co2 Ge1 U1 117.576(18) 13_655 7
Co2 Ge1 U1 62.424(18) . 7
Co3 Ge1 U1 116.19(3) 13_665 7
Co3 Ge1 U1 63.81(3) 1_545 7
Co1 Ge1 U1 59.440(17) 15 7
Co1 Ge1 U1 120.560(17) 3_655 7
Co1 Ge1 U1 117.192(18) 19_655 7
Co1 Ge1 U1 62.808(18) 7 7
Co2 Ge1 U1 62.425(18) 13_655 19_655
Co2 Ge1 U1 117.575(18) . 19_655
Co3 Ge1 U1 63.81(3) 13_665 19_655
Co3 Ge1 U1 116.19(3) 1_545 19_655
Co1 Ge1 U1 120.560(17) 15 19_655
Co1 Ge1 U1 59.440(17) 3_655 19_655
Co1 Ge1 U1 62.808(18) 19_655 19_655
Co1 Ge1 U1 117.192(18) 7 19_655
U1 Ge1 U1 180.000(5) 7 19_655
Co2 Ge1 U1 117.576(18) 13_655 3_655
Co2 Ge1 U1 62.424(18) . 3_655
Co3 Ge1 U1 116.19(3) 13_665 3_655
Co3 Ge1 U1 63.81(3) 1_545 3_655
Co1 Ge1 U1 117.192(18) 15 3_655
Co1 Ge1 U1 62.808(18) 3_655 3_655
Co1 Ge1 U1 59.440(17) 19_655 3_655
Co1 Ge1 U1 120.560(17) 7 3_655
U1 Ge1 U1 70.946(10) 7 3_655
U1 Ge1 U1 109.054(10) 19_655 3_655
Co2 Ge1 U1 62.424(18) 13_655 15
Co2 Ge1 U1 117.576(18) . 15
Co3 Ge1 U1 63.81(3) 13_665 15
Co3 Ge1 U1 116.19(3) 1_545 15
Co1 Ge1 U1 62.808(18) 15 15
Co1 Ge1 U1 117.192(18) 3_655 15
Co1 Ge1 U1 120.560(17) 19_655 15
Co1 Ge1 U1 59.440(17) 7 15
U1 Ge1 U1 109.054(10) 7 15
U1 Ge1 U1 70.946(10) 19_655 15
U1 Ge1 U1 180 3_655 15
Ge2 Ge2 Co4 180 13 .
Ge2 Ge2 Co1 103.36(6) 13 15
Co4 Ge2 Co1 76.64(6) . 15
Ge2 Ge2 Co1 103.36(6) 13 19
Co4 Ge2 Co1 76.64(6) . 19
Co1 Ge2 Co1 114.83(5) 15 19
Ge2 Ge2 Co1 103.36(6) 13 2_554
Co4 Ge2 Co1 76.64(6) . 2_554
Co1 Ge2 Co1 114.83(5) 15 2_554
Co1 Ge2 Co1 114.83(5) 19 2_554
Ge2 Ge2 Co4 0 13 13
Co4 Ge2 Co4 180 . 13
Co1 Ge2 Co4 103.36(6) 15 13
Co1 Ge2 Co4 103.36(6) 19 13
Co1 Ge2 Co4 103.36(6) 2_554 13
Ge2 Ge2 Co1 64.95(5) 13 3
Co4 Ge2 Co1 115.05(5) . 3
Co1 Ge2 Co1 168.31(11) 15 3
Co1 Ge2 Co1 69.95(2) 19 3
Co1 Ge2 Co1 69.95(2) 2_554 3
Co4 Ge2 Co1 64.95(5) 13 3
Ge2 Ge2 Co1 64.95(5) 13 7
Co4 Ge2 Co1 115.05(5) . 7
Co1 Ge2 Co1 69.95(2) 15 7
Co1 Ge2 Co1 168.31(11) 19 7
Co1 Ge2 Co1 69.95(2) 2_554 7
Co4 Ge2 Co1 64.95(5) 13 7
Co1 Ge2 Co1 103.36(6) 3 7
Ge2 Ge2 Co1 64.95(5) 13 14_556
Co4 Ge2 Co1 115.05(5) . 14_556
Co1 Ge2 Co1 69.95(2) 15 14_556
Co1 Ge2 Co1 69.95(2) 19 14_556
Co1 Ge2 Co1 168.31(11) 2_554 14_556
Co4 Ge2 Co1 64.95(5) 13 14_556
Co1 Ge2 Co1 103.36(6) 3 14_556
Co1 Ge2 Co1 103.36(6) 7 14_556
Ge2 Ge2 U1 125.13(4) 13 .
Co4 Ge2 U1 54.87(4) . .
Co1 Ge2 U1 57.94(3) 15 .
Co1 Ge2 U1 57.94(3) 19 .
Co1 Ge2 U1 131.52(10) 2_554 .
Co4 Ge2 U1 125.13(4) 13 .
Co1 Ge2 U1 127.89(2) 3 .
Co1 Ge2 U1 127.89(2) 7 .
Co1 Ge2 U1 60.18(2) 14_556 .
Ge2 Ge2 U1 125.13(4) 13 7
Co4 Ge2 U1 54.87(4) . 7
Co1 Ge2 U1 57.94(3) 15 7
Co1 Ge2 U1 131.52(10) 19 7
Co1 Ge2 U1 57.94(3) 2_554 7
Co4 Ge2 U1 125.13(4) 13 7
Co1 Ge2 U1 127.89(2) 3 7
Co1 Ge2 U1 60.18(2) 7 7
Co1 Ge2 U1 127.89(2) 14_556 7
U1 Ge2 U1 90.19(5) . 7
Ge2 Ge2 U1 125.13(4) 13 3
Co4 Ge2 U1 54.87(4) . 3
Co1 Ge2 U1 131.52(10) 15 3
Co1 Ge2 U1 57.94(3) 19 3
Co1 Ge2 U1 57.94(3) 2_554 3
Co4 Ge2 U1 125.13(4) 13 3
Co1 Ge2 U1 60.18(2) 3 3
Co1 Ge2 U1 127.89(2) 7 3
Co1 Ge2 U1 127.89(2) 14_556 3
U1 Ge2 U1 90.19(5) . 3
U1 Ge2 U1 90.19(5) 7 3

loop_
_geom_bond_atom_site_label_1
_geom_bond_atom_site_label_2
_geom_bond_distance
_geom_bond_site_symmetry_2
U1 Co4 2.6804(3) .
U1 Co1 2.8503(5) 19
U1 Co1 2.8503(5) 8_556
U1 Co1 2.8503(5) 15
U1 Co1 2.8503(5) 4_556
U1 Co2 2.9039(8) 7
U1 Co2 2.9039(8) 3_565
U1 Co3 2.9703(10) 14_556
U1 Co3 2.9703(10) .
U1 Co1 2.9903(9) .
U1 Co1 2.9903(9) 14_556
U1 Ge1 3.11300(11) 7
Co1 Ge2 2.3799(10) 2
Co1 Co2 2.5180(7) 15_556
Co1 Co2 2.5180(7) 19_666
Co1 Ge1 2.5517(5) 3_565
Co1 Ge1 2.5517(5) 7
Co1 Ge2 2.5559(14) 14_556
Co1 Co3 2.5952(10) 14_556
Co1 Co1 2.6720(17) 14_557
Co1 Co4 2.6733(9) 13_556
Co1 Co1 2.8328(12) 8_556
Co1 Co1 2.8328(12) 4_556
Co1 U1 2.8503(5) 19_556
Co2 Ge1 2.3457(4) .
Co2 Ge1 2.3457(4) 2_655
Co2 Co2 2.5112(18) 3_665
Co2 Co2 2.5112(18) 7
Co2 Co1 2.5180(7) 15
Co2 Co1 2.5180(7) 4_556
Co2 Co1 2.5180(7) 8_656
Co2 Co1 2.5180(7) 19_655
Co2 Co3 2.6259(13) 2_665
Co2 Co3 2.6259(13) 13_665
Co2 U1 2.9039(8) 7
Co2 U1 2.9039(8) 3_655
Co3 Ge1 2.3835 4
Co3 Ge1 2.3835 1_565
Co3 Ge1 2.3835 8_665
Co3 Co1 2.5952(10) 7_565
Co3 Co1 2.5952(10) 14_556
Co3 Co1 2.5952(10) 3_665
Co3 Co2 2.6259(13) 15
Co3 Co2 2.6259(13) 13_665
Co3 Co2 2.6259(13) 19_665
Co3 U1 2.9703(10) 7_565
Co3 U1 2.9703(10) 3_665
Co4 Ge2 1.886(3) 14_556
Co4 Ge2 1.886(3) .
Co4 Ge2 2.418(3) 13
Co4 Ge2 2.418(3) 2
Co4 Co1 2.6733(9) 4_556
Co4 Co1 2.6733(9) 2_554
Co4 Co1 2.6733(9) 8_556
Co4 Co1 2.6733(9) 19
Co4 Co1 2.6733(9) 15
Co4 Co1 2.6733(9) 13_556
Co4 U1 2.6804(3) 3
Ge1 Co2 2.3457(4) 13_655
Ge1 Co3 2.3835 13_665
Ge1 Co3 2.3835 1_545
Ge1 Co1 2.5517(5) 15
Ge1 Co1 2.5517(5) 3_655
Ge1 Co1 2.5517(5) 19_655
Ge1 Co1 2.5517(5) 7
Ge1 U1 3.11299(11) 7
Ge1 U1 3.11300(11) 19_655
Ge1 U1 3.11299(11) 3_655
Ge1 U1 3.11299(11) 15
Ge2 Ge2 0.532(5) 13
Ge2 Co1 2.3799(10) 15
Ge2 Co1 2.3799(10) 19
Ge2 Co1 2.3799(10) 2_554
Ge2 Co4 2.418(3) 13
Ge2 Co1 2.5559(14) 3
Ge2 Co1 2.5559(14) 7
Ge2 Co1 2.5559(14) 14_556
Ge2 U1 3.2773(15) 7
Ge2 U1 3.2773(15) 3
